data_7010775
loop_
_publ_author_name
'Tran, Nguyet T.'
'Kawano, Masaki'
'Dahl, Lawrence F.'

_publ_section_title
;
 High-nuclearity palladium carbonyl trimethylphosphine clusters
 containing unprecedented face-condensed icosahedral-based
 transition-metal core geometries: proposed growth patterns from a
 centered Pd13 icosahedron&#x2020;
;
_journal_issue 19
_journal_name_full 'Journal of the Chemical Society, Dalton Transactions'
_journal_page_first 2731
_journal_paper_doi 10.1039/b103547a
_journal_year 2001
_chemical_formula_moiety '[Pd29 Ni3 (CO)22 (PMe3)13] 0.3(C4 H8 O)'
_chemical_formula_sum 'C62.2 H119.4 Ni3 O22.3 P13 Pd29'
_chemical_formula_weight 4888.52
_chemical_name_systematic
; 
? 
;
_space_group_IT_number 146
_symmetry_cell_setting trigonal
_symmetry_space_group_name_Hall 'R 3'
_symmetry_space_group_name_H-M 'R 3 :H'
_atom_sites_solution_hydrogens geom
_atom_sites_solution_primary direct
_atom_sites_solution_secondary difmap
_audit_creation_method SHELXL-97
_cell_angle_alpha 90.00
_cell_angle_beta 90.00
_cell_angle_gamma 120.00
_cell_formula_units_Z 3
_cell_length_a 16.4877(2)
_cell_length_b 16.4877(2)
_cell_length_c 38.2484(4)
_cell_measurement_reflns_used 8192
_cell_measurement_temperature 133(2)
_cell_measurement_theta_max 25.0
_cell_measurement_theta_min 3.0
_cell_volume 9004.59(18)
_computing_structure_refinement 'SHELXL-97 (Sheldrick, 1997)'
_computing_structure_solution 'SHELXS-97 (Sheldrick, 1990)'
_diffrn_ambient_temperature 133(2)
_diffrn_measured_fraction_theta_full 0.986
_diffrn_measured_fraction_theta_max 0.917
_diffrn_measurement_device 'Siemens P4/ccd'
_diffrn_measurement_method 'phi scan frames'
_diffrn_radiation_monochromator graphite
_diffrn_radiation_source 'sealed tube'
_diffrn_radiation_type MoK\a
_diffrn_radiation_wavelength 0.71073
_diffrn_reflns_av_R_equivalents 0.0215
_diffrn_reflns_av_sigmaI/netI 0.0200
_diffrn_reflns_limit_h_max 17
_diffrn_reflns_limit_h_min -19
_diffrn_reflns_limit_k_max 17
_diffrn_reflns_limit_k_min -19
_diffrn_reflns_limit_l_max 44
_diffrn_reflns_limit_l_min -38
_diffrn_reflns_number 10756
_diffrn_reflns_theta_full 25.00
_diffrn_reflns_theta_max 26.04
_diffrn_reflns_theta_min 1.78
_diffrn_standards_decay_% 1.08
_diffrn_standards_number 389
_exptl_absorpt_coefficient_mu 4.897
_exptl_absorpt_correction_T_max 0.749
_exptl_absorpt_correction_T_min 0.570
_exptl_absorpt_correction_type empirical
_exptl_crystal_colour black
_exptl_crystal_density_diffrn 2.704
_exptl_crystal_density_method 'not measured'
_exptl_crystal_description prism
_exptl_crystal_F_000 6852
_exptl_crystal_size_max 0.40
_exptl_crystal_size_mid 0.20
_exptl_crystal_size_min 0.10
_refine_diff_density_max 1.082
_refine_diff_density_min -1.462
_refine_diff_density_rms 0.174
_refine_ls_abs_structure_details 'Flack H D (1983), Acta Cryst. A39, 876-881'
_refine_ls_abs_structure_Flack 0.48(4)
_refine_ls_extinction_method none
_refine_ls_goodness_of_fit_ref 1.190
_refine_ls_hydrogen_treatment mixed
_refine_ls_matrix_type full
_refine_ls_number_parameters 434
_refine_ls_number_reflns 6122
_refine_ls_number_restraints 441
_refine_ls_restrained_S_all 1.166
_refine_ls_R_factor_all 0.0372
_refine_ls_R_factor_gt 0.0342
_refine_ls_shift/su_max 0.035
_refine_ls_shift/su_mean 0.001
_refine_ls_structure_factor_coef Fsqd
_refine_ls_weighting_details 'calc w=1/[\s^2^(Fo^2^)+(0.0296P)^2^+234.0554P] where P=(Fo^2^+2Fc^2^)/3'
_refine_ls_weighting_scheme calc
_refine_ls_wR_factor_gt 0.0836
_refine_ls_wR_factor_ref 0.0877
_reflns_number_gt 5898
_reflns_number_total 6122
_reflns_threshold_expression >2sigma(I)
_cod_data_source_file b103547a.txt
_cod_data_source_block dahl59a
_cod_depositor_comments
;
The following automatic conversions were performed:
'_atom_site_symetry_multiplicity' tag replaced with
'_atom_site_symmetry_multiplicity'.

Automatic conversion script
Id: cif_correct_tags 1440 2010-10-19 06:21:57Z saulius 
;
_cod_original_sg_symbol_H-M R3
_cod_original_formula_sum 'C62.20 H119.40 Ni3 O22.30 P13 Pd29'
_cod_database_code 7010775

loop_
_symmetry_equiv_pos_as_xyz
'x, y, z'
'-y, x-y, z'
'-x+y, -x, z'
'x+2/3, y+1/3, z+1/3'
'-y+2/3, x-y+1/3, z+1/3'
'-x+y+2/3, -x+1/3, z+1/3'
'x+1/3, y+2/3, z+2/3'
'-y+1/3, x-y+2/3, z+2/3'
'-x+y+1/3, -x+2/3, z+2/3'

loop_
_atom_site_label
_atom_site_type_symbol
_atom_site_fract_x
_atom_site_fract_y
_atom_site_fract_z
_atom_site_U_iso_or_equiv
_atom_site_adp_type
_atom_site_occupancy
_atom_site_symmetry_multiplicity
_atom_site_calc_flag
_atom_site_refinement_flags
_atom_site_disorder_assembly
_atom_site_disorder_group
Pd1 Pd 0.0000 0.0000 0.60276(5) 0.0281(3) Uani 1 3 d S . .
Pd2 Pd 0.05602(5) 0.18894(5) 0.58120(4) 0.02726(18) Uani 1 1 d . . .
Pd3 Pd 0.18962(6) 0.13089(6) 0.60151(4) 0.0368(2) Uani 1 1 d . . .
Ni4 Ni 0.23737(10) 0.30662(10) 0.59777(5) 0.0355(3) Uani 1 1 d . . .
Pd5 Pd 0.27199(6) 0.09747(6) 0.54273(4) 0.0345(2) Uani 1 1 d . . .
Pd6 Pd 0.22767(6) 0.24855(6) 0.53446(4) 0.03220(19) Uani 1 1 d . . .
Pd7 Pd 0.21622(7) 0.28995(6) 0.46501(4) 0.0390(2) Uani 1 1 d . A .
Pd8 Pd 0.04154(6) 0.11360(6) 0.43240(4) 0.0334(2) Uani 1 1 d . . .
Pd9 Pd 0.10046(6) 0.06814(6) 0.54159(4) 0.02959(17) Uani 1 1 d . . .
Pd10 Pd 0.05595(5) 0.18930(5) 0.50176(4) 0.02656(18) Uani 1 1 d . A .
Pd11 Pd 0.18675(6) 0.11789(6) 0.47734(4) 0.02919(19) Uani 1 1 d . . .
Pd12 Pd 0.0000 0.0000 0.48613(5) 0.0249(3) Uani 1 3 d S . .
P1 P 0.0000 0.0000 0.66010(14) 0.0407(12) Uani 1 3 d SDU . .
P4 P 0.3205(3) 0.4436(2) 0.62126(11) 0.0565(10) Uani 1 1 d DU . .
P5 P 0.4312(2) 0.1537(3) 0.54840(12) 0.0575(11) Uani 1 1 d DU . .
P7 P 0.3392(3) 0.4381(2) 0.45489(11) 0.0566(10) Uani 1 1 d DU . .
P8 P 0.0555(2) 0.2193(3) 0.39024(10) 0.0489(8) Uani 1 1 d DU . .
C1A C 0.0985(8) -0.0004(10) 0.6811(3) 0.052(3) Uani 1 1 d DU . .
H1A1 H 0.0990 -0.0578 0.6748 0.063 Uiso 1 1 d R . .
H1A2 H 0.0929 0.0024 0.7065 0.063 Uiso 1 1 d R . .
H1A3 H 0.1570 0.0541 0.6732 0.063 Uiso 1 1 d R . .
C4A C 0.3612(8) 0.5436(7) 0.5925(3) 0.067(4) Uani 1 1 d DU . .
H4A1 H 0.3978 0.5382 0.5733 0.081 Uiso 1 1 d R . .
H4A2 H 0.4006 0.6011 0.6057 0.081 Uiso 1 1 d R . .
H4A3 H 0.3072 0.5457 0.5828 0.081 Uiso 1 1 d R . .
C4B C 0.2576(9) 0.4655(10) 0.6550(3) 0.074(4) Uani 1 1 d DU . .
H4B1 H 0.2322 0.4138 0.6719 0.089 Uiso 1 1 d R . .
H4B2 H 0.2063 0.4708 0.6445 0.089 Uiso 1 1 d R . .
H4B3 H 0.3005 0.5241 0.6670 0.089 Uiso 1 1 d R . .
C4C C 0.4265(7) 0.4628(11) 0.6428(3) 0.084(5) Uani 1 1 d DU . .
H4C1 H 0.4612 0.4436 0.6273 0.101 Uiso 1 1 d R . .
H4C2 H 0.4102 0.4260 0.6644 0.101 Uiso 1 1 d R . .
H4C3 H 0.4655 0.5295 0.6484 0.101 Uiso 1 1 d R . .
C5A C 0.5038(9) 0.2401(9) 0.5162(4) 0.067(4) Uani 1 1 d DU . .
H5A1 H 0.4956 0.2948 0.5180 0.081 Uiso 1 1 d R . .
H5A2 H 0.4853 0.2128 0.4928 0.081 Uiso 1 1 d R . .
H5A3 H 0.5697 0.2592 0.5203 0.081 Uiso 1 1 d R . .
C5B C 0.4918(13) 0.2120(13) 0.5883(3) 0.104(6) Uani 1 1 d DU . .
H5B1 H 0.4731 0.2574 0.5954 0.125 Uiso 1 1 d R . .
H5B2 H 0.5596 0.2446 0.5842 0.125 Uiso 1 1 d R . .
H5B3 H 0.4757 0.1654 0.6068 0.125 Uiso 1 1 d R . .
C5C C 0.4611(10) 0.0629(9) 0.5426(6) 0.099(6) Uani 1 1 d DU . .
H5C1 H 0.4273 0.0132 0.5599 0.119 Uiso 1 1 d R . .
H5C2 H 0.5287 0.0895 0.5459 0.119 Uiso 1 1 d R . .
H5C3 H 0.4436 0.0369 0.5190 0.119 Uiso 1 1 d R . .
C7A C 0.3705(17) 0.5042(14) 0.4955(3) 0.066(7) Uani 0.58(2) 1 d PDU A 1
H7AA H 0.3189 0.5133 0.5031 0.079 Uiso 0.58(2) 1 d PR A 1
H7AB H 0.4269 0.5653 0.4919 0.079 Uiso 0.58(2) 1 d PR A 1
H7AC H 0.3829 0.4694 0.5134 0.079 Uiso 0.58(2) 1 d PR A 1
C7B C 0.321(2) 0.5136(15) 0.4252(5) 0.101(11) Uani 0.58(2) 1 d PDU A 1
H7BA H 0.3012 0.5513 0.4385 0.121 Uiso 0.58(2) 1 d PR A 1
H7BB H 0.2726 0.4746 0.4083 0.121 Uiso 0.58(2) 1 d PR A 1
H7BC H 0.3796 0.5551 0.4128 0.121 Uiso 0.58(2) 1 d PR A 1
C7C C 0.4497(12) 0.451(2) 0.4403(7) 0.132(14) Uani 0.58(2) 1 d PDU A 1
H7CA H 0.4704 0.4196 0.4567 0.158 Uiso 0.58(2) 1 d PR A 1
H7CB H 0.4971 0.5178 0.4390 0.158 Uiso 0.58(2) 1 d PR A 1
H7CC H 0.4411 0.4229 0.4171 0.158 Uiso 0.58(2) 1 d PR A 1
C7A' C 0.324(3) 0.537(2) 0.4649(11) 0.136(19) Uani 0.42(2) 1 d PDU A 2
H7A1 H 0.2772 0.5364 0.4489 0.164 Uiso 0.42(2) 1 d PR A 2
H7A2 H 0.3832 0.5956 0.4622 0.164 Uiso 0.42(2) 1 d PR A 2
H7A3 H 0.3017 0.5316 0.4891 0.164 Uiso 0.42(2) 1 d PR A 2
C7B' C 0.393(2) 0.467(3) 0.4118(4) 0.079(11) Uani 0.42(2) 1 d PDU A 2
H7B1 H 0.4379 0.4449 0.4099 0.094 Uiso 0.42(2) 1 d PR A 2
H7B2 H 0.4249 0.5347 0.4083 0.094 Uiso 0.42(2) 1 d PR A 2
H7B3 H 0.3439 0.4359 0.3940 0.094 Uiso 0.42(2) 1 d PR A 2
C7C' C 0.4352(17) 0.456(3) 0.4830(8) 0.105(15) Uani 0.42(2) 1 d PDU A 2
H7C1 H 0.4585 0.4143 0.4761 0.126 Uiso 0.42(2) 1 d PR A 2
H7C2 H 0.4134 0.4433 0.5073 0.126 Uiso 0.42(2) 1 d PR A 2
H7C3 H 0.4858 0.5214 0.4809 0.126 Uiso 0.42(2) 1 d PR A 2
C8A C -0.0443(8) 0.1784(10) 0.3612(4) 0.062(4) Uani 1 1 d DU . .
H8A1 H -0.0981 0.1726 0.3742 0.075 Uiso 1 1 d R . .
H8A2 H -0.0597 0.1173 0.3516 0.075 Uiso 1 1 d R . .
H8A3 H -0.0290 0.2233 0.3420 0.075 Uiso 1 1 d R . .
C8B C 0.0684(14) 0.3319(8) 0.4020(4) 0.075(4) Uani 1 1 d DU . .
H8B1 H 0.0139 0.3222 0.4156 0.090 Uiso 1 1 d R . .
H8B2 H 0.0730 0.3670 0.3807 0.090 Uiso 1 1 d R . .
H8B3 H 0.1253 0.3673 0.4160 0.090 Uiso 1 1 d R . .
C8C C 0.1503(10) 0.2498(14) 0.3596(4) 0.083(5) Uani 1 1 d DU . .
H8C1 H 0.2105 0.2857 0.3717 0.100 Uiso 1 1 d R . .
H8C2 H 0.1465 0.2877 0.3407 0.100 Uiso 1 1 d R . .
H8C3 H 0.1454 0.1925 0.3499 0.100 Uiso 1 1 d R . .
C24 C 0.1401(8) 0.3308(8) 0.5850(3) 0.038(3) Uani 1 1 d U . .
O24 O 0.1261(6) 0.3927(6) 0.5804(3) 0.055(3) Uani 1 1 d U . .
C34 C 0.2324(10) 0.2384(9) 0.6376(4) 0.051(3) Uani 1 1 d U . .
O34 O 0.2375(9) 0.2398(7) 0.6675(3) 0.072(3) Uani 1 1 d U . .
C35 C 0.2498(10) 0.0540(9) 0.6041(5) 0.061(4) Uani 1 1 d U . .
O35 O 0.3005(7) 0.0490(7) 0.6246(3) 0.062(3) Uani 1 1 d U . .
C46 C 0.3328(8) 0.3221(8) 0.5650(3) 0.041(3) Uani 1 1 d U . .
O46 O 0.4136(6) 0.3551(7) 0.5619(3) 0.065(3) Uani 1 1 d U . .
C511 C 0.2783(10) 0.0726(10) 0.4921(4) 0.053(3) Uani 1 1 d U . .
O511 O 0.3331(6) 0.0698(7) 0.4727(3) 0.055(2) Uani 1 1 d U . .
C710 C 0.1376(9) 0.3273(8) 0.4929(3) 0.040(3) Uani 1 1 d U . .
O710 O 0.1326(7) 0.3936(6) 0.5004(3) 0.059(3) Uani 1 1 d U A .
C711 C 0.2748(8) 0.2204(9) 0.4433(4) 0.046(3) Uani 1 1 d U . .
O711 O 0.3295(8) 0.2258(7) 0.4233(3) 0.070(3) Uani 1 1 d U A .
C88 C 0.0000 0.0000 0.4007(6) 0.045(5) Uani 1 3 d SU . .
O88 O 0.0000 0.0000 0.3681(4) 0.055(4) Uani 1 3 d SU . .
O1S O 0.3333 0.6667 0.7190(15) 0.048(16) Uiso 0.20 3 d SPDU . 1
C2S C 0.369(5) 0.614(5) 0.7357(15) 0.07(2) Uiso 0.13 1 d PDU B 1
H2SA H 0.4351 0.6382 0.7335 0.082 Uiso 0.13 1 d PR B 1
H2SB H 0.3357 0.5510 0.7269 0.082 Uiso 0.13 1 d PR B 1
C3S C 0.338(5) 0.616(3) 0.7731(15) 0.08(2) Uiso 0.13 1 d PDU . 1
H3SA H 0.3631 0.5906 0.7897 0.094 Uiso 0.13 1 d PR . 1
H3SB H 0.2720 0.5888 0.7761 0.094 Uiso 0.13 1 d PR . 1
O1S' O 0.3333 0.6667 0.772(3) 0.08(3) Uiso 0.10 3 d SPDU . 2
C2S' C 0.412(4) 0.671(9) 0.755(3) 0.07(3) Uiso 0.07 1 d PDU C 2
H2SC H 0.4304 0.6280 0.7642 0.084 Uiso 0.07 1 d PR C 2
H2SD H 0.4641 0.7338 0.7570 0.084 Uiso 0.07 1 d PR C 2
C3S' C 0.377(4) 0.650(6) 0.718(3) 0.05(3) Uiso 0.07 1 d PDU . 2
H3SC H 0.3257 0.5874 0.7153 0.061 Uiso 0.07 1 d PR . 2
H3SD H 0.4248 0.6634 0.7009 0.061 Uiso 0.07 1 d PR . 2

loop_
_atom_site_aniso_label
_atom_site_aniso_U_11
_atom_site_aniso_U_22
_atom_site_aniso_U_33
_atom_site_aniso_U_23
_atom_site_aniso_U_13
_atom_site_aniso_U_12
Pd1 0.0300(5) 0.0300(5) 0.0244(8) 0.000 0.000 0.0150(2)
Pd2 0.0237(4) 0.0233(4) 0.0338(5) -0.0062(3) -0.0061(3) 0.0110(3)
Pd3 0.0363(5) 0.0271(4) 0.0451(6) -0.0033(4) -0.0159(4) 0.0145(4)
Ni4 0.0297(8) 0.0259(7) 0.0462(9) -0.0068(6) -0.0098(6) 0.0103(6)
Pd5 0.0188(4) 0.0264(4) 0.0570(6) 0.0079(4) 0.0009(4) 0.0104(3)
Pd6 0.0274(4) 0.0259(4) 0.0392(5) 0.0018(3) -0.0052(3) 0.0102(4)
Pd7 0.0384(5) 0.0303(5) 0.0455(5) 0.0109(4) 0.0035(4) 0.0151(4)
Pd8 0.0369(5) 0.0347(5) 0.0279(4) 0.0071(3) -0.0004(3) 0.0172(4)
Pd9 0.0255(4) 0.0277(4) 0.0354(4) 0.0019(3) -0.0006(3) 0.0132(3)
Pd10 0.0230(4) 0.0199(4) 0.0360(5) 0.0017(3) -0.0045(3) 0.0101(3)
Pd11 0.0239(4) 0.0252(4) 0.0364(5) 0.0074(3) 0.0050(3) 0.0107(3)
Pd12 0.0239(4) 0.0239(4) 0.0268(7) 0.000 0.000 0.0119(2)
P1 0.048(2) 0.048(2) 0.026(3) 0.000 0.000 0.0241(10)
P4 0.058(2) 0.0309(17) 0.076(3) -0.0163(16) -0.0368(19) 0.0183(17)
P5 0.0163(15) 0.050(2) 0.099(3) 0.0249(19) -0.0031(16) 0.0106(14)
P7 0.054(2) 0.0329(17) 0.069(3) 0.0134(16) 0.0119(18) 0.0115(16)
P8 0.0462(19) 0.053(2) 0.0427(19) 0.0222(15) -0.0032(14) 0.0212(16)
C1A 0.064(8) 0.053(8) 0.038(7) -0.006(6) -0.013(6) 0.028(7)
C4A 0.050(8) 0.029(6) 0.103(11) -0.004(6) -0.036(7) 0.006(6)
C4B 0.103(11) 0.053(8) 0.073(9) -0.036(7) -0.040(7) 0.043(8)
C4C 0.074(9) 0.063(10) 0.101(13) -0.010(8) -0.060(9) 0.024(8)
C5A 0.028(6) 0.048(8) 0.113(11) 0.011(7) 0.027(7) 0.010(6)
C5B 0.060(10) 0.103(13) 0.112(11) 0.029(9) -0.035(10) 0.012(10)
C5C 0.030(7) 0.077(10) 0.202(18) 0.039(10) 0.006(10) 0.036(7)
C7A 0.054(14) 0.042(12) 0.076(12) 0.004(10) -0.015(11) 0.004(10)
C7B 0.15(2) 0.035(13) 0.083(17) 0.013(12) -0.032(17) 0.018(14)
C7C 0.077(17) 0.12(2) 0.17(3) -0.02(2) 0.035(17) 0.030(17)
C7A' 0.16(3) 0.08(2) 0.18(3) -0.01(2) 0.03(2) 0.07(2)
C7B' 0.052(19) 0.08(2) 0.067(14) 0.026(16) 0.016(13) 0.006(15)
C7C' 0.10(2) 0.09(2) 0.08(2) 0.04(2) -0.012(17) 0.013(17)
C8A 0.062(8) 0.065(9) 0.057(9) 0.020(7) -0.014(6) 0.028(7)
C8B 0.110(13) 0.056(8) 0.066(9) 0.032(6) -0.010(8) 0.046(8)
C8C 0.069(9) 0.104(13) 0.072(11) 0.052(9) 0.025(8) 0.040(9)
C24 0.032(6) 0.031(6) 0.046(7) -0.005(5) -0.009(5) 0.012(5)
O24 0.047(5) 0.027(4) 0.091(7) -0.012(4) -0.024(5) 0.018(4)
C34 0.047(7) 0.047(7) 0.050(7) -0.012(6) -0.018(6) 0.015(6)
O34 0.101(9) 0.053(6) 0.045(6) -0.018(5) -0.028(5) 0.027(6)
C35 0.051(8) 0.032(7) 0.111(12) -0.046(7) -0.044(8) 0.028(6)
O35 0.055(6) 0.049(6) 0.091(8) -0.017(5) -0.036(5) 0.031(5)
C46 0.035(6) 0.032(6) 0.039(7) 0.003(5) -0.004(5) 0.003(5)
O46 0.030(5) 0.062(6) 0.080(7) -0.005(5) -0.002(5) 0.006(5)
C511 0.044(7) 0.055(8) 0.073(9) 0.017(7) 0.021(6) 0.036(7)
O511 0.043(5) 0.059(6) 0.071(6) 0.023(5) 0.020(4) 0.030(5)
C710 0.046(7) 0.035(6) 0.046(7) 0.013(5) -0.009(5) 0.026(5)
O710 0.058(6) 0.035(5) 0.090(7) 0.010(5) 0.001(5) 0.029(5)
C711 0.027(6) 0.033(6) 0.064(8) 0.005(6) 0.009(5) 0.004(5)
O711 0.063(7) 0.051(6) 0.089(8) 0.024(5) 0.045(6) 0.024(5)
C88 0.051(7) 0.051(7) 0.034(9) 0.000 0.000 0.025(4)
O88 0.063(6) 0.063(6) 0.038(8) 0.000 0.000 0.032(3)

loop_
_atom_type_symbol
_atom_type_description
_atom_type_scat_dispersion_real
_atom_type_scat_dispersion_imag
_atom_type_scat_source
C C 0.0033 0.0016 'International Tables Vol C Tables 4.2.6.8 and 6.1.1.4'
H H 0.0000 0.0000 'International Tables Vol C Tables 4.2.6.8 and 6.1.1.4'
O O 0.0106 0.0060 'International Tables Vol C Tables 4.2.6.8 and 6.1.1.4'
P P 0.1023 0.0942 'International Tables Vol C Tables 4.2.6.8 and 6.1.1.4'
Pd Pd -0.9988 1.0072 'International Tables Vol C Tables 4.2.6.8 and 6.1.1.4'
Ni Ni 0.3393 1.1124 'International Tables Vol C Tables 4.2.6.8 and 6.1.1.4'

loop_
_geom_angle_atom_site_label_1
_geom_angle_atom_site_label_2
_geom_angle_atom_site_label_3
_geom_angle
_geom_angle_site_symmetry_1
_geom_angle_site_symmetry_3
_geom_angle_publ_flag
P1 Pd1 Pd9 147.96(2) . . ?
P1 Pd1 Pd9 147.96(2) . 3 ?
Pd9 Pd1 Pd9 54.71(4) . 3 ?
P1 Pd1 Pd9 147.96(2) . 2 ?
Pd9 Pd1 Pd9 54.71(4) . 2 ?
Pd9 Pd1 Pd9 54.70(4) 3 2 ?
P1 Pd1 Pd3 90.99(4) . 3 ?
Pd9 Pd1 Pd3 104.15(4) . 3 ?
Pd9 Pd1 Pd3 56.97(3) 3 3 ?
Pd9 Pd1 Pd3 104.87(4) 2 3 ?
P1 Pd1 Pd3 90.99(4) . . ?
Pd9 Pd1 Pd3 56.97(3) . . ?
Pd9 Pd1 Pd3 104.87(4) 3 . ?
Pd9 Pd1 Pd3 104.15(4) 2 . ?
Pd3 Pd1 Pd3 119.970(2) 3 . ?
P1 Pd1 Pd3 90.99(4) . 2 ?
Pd9 Pd1 Pd3 104.87(4) . 2 ?
Pd9 Pd1 Pd3 104.15(4) 3 2 ?
Pd9 Pd1 Pd3 56.97(3) 2 2 ?
Pd3 Pd1 Pd3 119.970(3) 3 2 ?
Pd3 Pd1 Pd3 119.971(2) . 2 ?
P1 Pd1 Pd2 106.57(3) . 3 ?
Pd9 Pd1 Pd2 59.46(3) . 3 ?
Pd9 Pd1 Pd2 61.07(3) 3 3 ?
Pd9 Pd1 Pd2 105.46(5) 2 3 ?
Pd3 Pd1 Pd2 61.84(2) 3 3 ?
Pd3 Pd1 Pd2 60.26(3) . 3 ?
Pd3 Pd1 Pd2 162.41(6) 2 3 ?
P1 Pd1 Pd2 106.57(3) . . ?
Pd9 Pd1 Pd2 61.07(3) . . ?
Pd9 Pd1 Pd2 105.46(5) 3 . ?
Pd9 Pd1 Pd2 59.46(3) 2 . ?
Pd3 Pd1 Pd2 162.42(6) 3 . ?
Pd3 Pd1 Pd2 61.83(2) . . ?
Pd3 Pd1 Pd2 60.26(3) 2 . ?
Pd2 Pd1 Pd2 112.21(3) 3 . ?
P1 Pd1 Pd2 106.57(3) . 2 ?
Pd9 Pd1 Pd2 105.46(5) . 2 ?
Pd9 Pd1 Pd2 59.46(3) 3 2 ?
Pd9 Pd1 Pd2 61.07(3) 2 2 ?
Pd3 Pd1 Pd2 60.26(3) 3 2 ?
Pd3 Pd1 Pd2 162.42(6) . 2 ?
Pd3 Pd1 Pd2 61.83(2) 2 2 ?
Pd2 Pd1 Pd2 112.21(3) 3 2 ?
Pd2 Pd1 Pd2 112.21(3) . 2 ?
C24 Pd2 C35 91.1(5) . 2 ?
C24 Pd2 Ni4 44.5(3) . . ?
C35 Pd2 Ni4 123.2(4) 2 . ?
C24 Pd2 Pd9 149.1(3) . 2 ?
C35 Pd2 Pd9 91.3(4) 2 2 ?
Ni4 Pd2 Pd9 145.46(5) . 2 ?
C24 Pd2 Pd5 101.5(3) . 2 ?
C35 Pd2 Pd5 56.9(5) 2 2 ?
Ni4 Pd2 Pd5 143.45(5) . 2 ?
Pd9 Pd2 Pd5 55.39(3) 2 2 ?
C24 Pd2 Pd3 134.7(3) . 2 ?
C35 Pd2 Pd3 43.7(4) 2 2 ?
Ni4 Pd2 Pd3 150.44(5) . 2 ?
Pd9 Pd2 Pd3 55.68(3) 2 2 ?
Pd5 Pd2 Pd3 59.55(3) 2 2 ?
C24 Pd2 Pd9 124.7(4) . . ?
C35 Pd2 Pd9 142.7(4) 2 . ?
Ni4 Pd2 Pd9 92.71(4) . . ?
Pd9 Pd2 Pd9 53.05(4) 2 . ?
Pd5 Pd2 Pd9 101.23(3) 2 . ?
Pd3 Pd2 Pd9 100.15(3) 2 . ?
C24 Pd2 Pd1 151.9(3) . . ?
C35 Pd2 Pd1 97.0(4) 2 . ?
Ni4 Pd2 Pd1 110.45(4) . . ?
Pd9 Pd2 Pd1 57.95(3) 2 . ?
Pd5 Pd2 Pd1 105.48(3) 2 . ?
Pd3 Pd2 Pd1 57.80(3) 2 . ?
Pd9 Pd2 Pd1 57.21(3) . . ?
C24 Pd2 Pd3 99.5(3) . . ?
C35 Pd2 Pd3 137.2(5) 2 . ?
Ni4 Pd2 Pd3 54.99(4) . . ?
Pd9 Pd2 Pd3 99.52(3) 2 . ?
Pd5 Pd2 Pd3 154.40(4) 2 . ?
Pd3 Pd2 Pd3 113.03(5) 2 . ?
Pd9 Pd2 Pd3 54.26(3) . . ?
Pd1 Pd2 Pd3 57.08(2) . . ?
C24 Pd2 Pd10 94.0(3) . . ?
C35 Pd2 Pd10 115.0(5) 2 . ?
Ni4 Pd2 Pd10 103.56(5) . . ?
Pd9 Pd2 Pd10 57.37(3) 2 . ?
Pd5 Pd2 Pd10 58.64(3) 2 . ?
Pd3 Pd2 Pd10 105.85(4) 2 . ?
Pd9 Pd2 Pd10 58.30(3) . . ?
Pd1 Pd2 Pd10 106.68(4) . . ?
Pd3 Pd2 Pd10 105.57(4) . . ?
C24 Pd2 Pd6 71.6(4) . . ?
C35 Pd2 Pd6 157.6(4) 2 . ?
Ni4 Pd2 Pd6 52.68(4) . . ?
Pd9 Pd2 Pd6 96.43(3) 2 . ?
Pd5 Pd2 Pd6 111.53(4) 2 . ?
Pd3 Pd2 Pd6 151.59(4) 2 . ?
Pd9 Pd2 Pd6 53.13(3) . . ?
Pd1 Pd2 Pd6 104.96(3) . . ?
Pd3 Pd2 Pd6 62.09(3) . . ?
Pd10 Pd2 Pd6 54.35(3) . . ?
C35 Pd3 C34 116.9(5) . . ?
C35 Pd3 Ni4 138.9(4) . . ?
C34 Pd3 Ni4 45.5(4) . . ?
C35 Pd3 Pd9 98.8(4) . . ?
C34 Pd3 Pd9 143.0(4) . . ?
Ni4 Pd3 Pd9 100.85(5) . . ?
C35 Pd3 Pd1 103.5(4) . . ?
C34 Pd3 Pd1 115.1(4) . . ?
Ni4 Pd3 Pd1 117.64(5) . . ?
Pd9 Pd3 Pd1 61.28(4) . . ?
C35 Pd3 Pd5 57.7(5) . . ?
C34 Pd3 Pd5 135.0(4) . . ?
Ni4 Pd3 Pd5 105.49(5) . . ?
Pd9 Pd3 Pd5 57.27(3) . . ?
Pd1 Pd3 Pd5 109.12(4) . . ?
C35 Pd3 Pd2 46.6(3) . 3 ?
C34 Pd3 Pd2 153.6(4) . 3 ?
Ni4 Pd3 Pd2 160.90(6) . 3 ?
Pd9 Pd3 Pd2 61.39(3) . 3 ?
Pd1 Pd3 Pd2 61.94(3) . 3 ?
Pd5 Pd3 Pd2 60.01(3) . 3 ?
C35 Pd3 Pd2 159.2(3) . . ?
C34 Pd3 Pd2 83.5(4) . . ?
Ni4 Pd3 Pd2 58.41(4) . . ?
Pd9 Pd3 Pd2 62.13(3) . . ?
Pd1 Pd3 Pd2 61.09(3) . . ?
Pd5 Pd3 Pd2 111.66(4) . . ?
Pd2 Pd3 Pd2 112.98(4) 3 . ?
C35 Pd3 Pd6 116.0(6) . . ?
C34 Pd3 Pd6 98.1(4) . . ?
Ni4 Pd3 Pd6 53.15(4) . . ?
Pd9 Pd3 Pd6 54.75(3) . . ?
Pd1 Pd3 Pd6 107.43(4) . . ?
Pd5 Pd3 Pd6 59.59(3) . . ?
Pd2 Pd3 Pd6 107.91(4) 3 . ?
Pd2 Pd3 Pd6 61.38(3) . . ?
C34 Ni4 C24 123.2(6) . . ?
C34 Ni4 C46 113.3(6) . . ?
C24 Ni4 C46 121.6(5) . . ?
C34 Ni4 P4 96.0(4) . . ?
C24 Ni4 P4 92.8(4) . . ?
C46 Ni4 P4 94.7(4) . . ?
C34 Ni4 Pd6 124.4(4) . . ?
C24 Ni4 Pd6 86.2(4) . . ?
C46 Ni4 Pd6 48.2(3) . . ?
P4 Ni4 Pd6 131.76(14) . . ?
C34 Ni4 Pd3 52.2(4) . . ?
C24 Ni4 Pd3 115.5(3) . . ?
C46 Ni4 Pd3 87.4(4) . . ?
P4 Ni4 Pd3 145.15(12) . . ?
Pd6 Ni4 Pd3 73.13(5) . . ?
C34 Ni4 Pd2 93.4(4) . . ?
C24 Ni4 Pd2 49.0(3) . . ?
C46 Ni4 Pd2 118.7(4) . . ?
P4 Ni4 Pd2 137.91(13) . . ?
Pd6 Ni4 Pd2 70.87(4) . . ?
Pd3 Ni4 Pd2 66.60(4) . . ?
C511 Pd5 P5 90.4(4) . . ?
C511 Pd5 C35 153.4(5) . . ?
P5 Pd5 C35 90.1(3) . . ?
C511 Pd5 Pd9 96.2(4) . . ?
P5 Pd5 Pd9 168.00(12) . . ?
C35 Pd5 Pd9 88.4(3) . . ?
C511 Pd5 Pd3 153.5(4) . . ?
P5 Pd5 Pd3 114.04(13) . . ?
C35 Pd5 Pd3 43.2(3) . . ?
Pd9 Pd5 Pd3 57.89(3) . . ?
C511 Pd5 Pd2 115.0(4) . 3 ?
P5 Pd5 Pd2 123.93(10) . 3 ?
C35 Pd5 Pd2 45.5(3) . 3 ?
Pd9 Pd5 Pd2 61.77(3) . 3 ?
Pd3 Pd5 Pd2 60.44(3) . 3 ?
C511 Pd5 Pd10 52.5(4) . 3 ?
P5 Pd5 Pd10 130.20(12) . 3 ?
C35 Pd5 Pd10 109.3(3) . 3 ?
Pd9 Pd5 Pd10 61.28(3) . 3 ?
Pd3 Pd5 Pd10 110.92(3) . 3 ?
Pd2 Pd5 Pd10 64.25(3) 3 3 ?
C511 Pd5 Pd6 97.5(4) . . ?
P5 Pd5 Pd6 112.50(10) . . ?
C35 Pd5 Pd6 106.8(3) . . ?
Pd9 Pd5 Pd6 56.80(3) . . ?
Pd3 Pd5 Pd6 64.69(3) . . ?
Pd2 Pd5 Pd6 112.30(4) 3 . ?
Pd10 Pd5 Pd6 105.12(3) 3 . ?
C511 Pd5 Pd11 44.1(4) . . ?
P5 Pd5 Pd11 122.65(11) . . ?
C35 Pd5 Pd11 146.9(3) . . ?
Pd9 Pd5 Pd11 58.57(3) . . ?
Pd3 Pd5 Pd11 110.36(4) . . ?
Pd2 Pd5 Pd11 108.73(3) 3 . ?
Pd10 Pd5 Pd11 55.15(3) 3 . ?
Pd6 Pd5 Pd11 58.77(3) . . ?
C46 Pd6 Ni4 47.9(4) . . ?
C46 Pd6 Pd9 126.7(4) . . ?
Ni4 Pd6 Pd9 100.76(5) . . ?
C46 Pd6 Pd7 125.1(4) . . ?
Ni4 Pd6 Pd7 143.83(5) . . ?
Pd9 Pd6 Pd7 105.11(4) . . ?
C46 Pd6 Pd10 157.8(4) . . ?
Ni4 Pd6 Pd10 114.52(5) . . ?
Pd9 Pd6 Pd10 63.86(3) . . ?
Pd7 Pd6 Pd10 58.27(3) . . ?
C46 Pd6 Pd11 136.3(4) . . ?
Ni4 Pd6 Pd11 158.58(5) . . ?
Pd9 Pd6 Pd11 59.10(3) . . ?
Pd7 Pd6 Pd11 56.09(3) . . ?
Pd10 Pd6 Pd11 65.38(3) . . ?
C46 Pd6 Pd5 86.7(4) . . ?
Ni4 Pd6 Pd5 102.58(5) . . ?
Pd9 Pd6 Pd5 55.49(3) . . ?
Pd7 Pd6 Pd5 112.81(4) . . ?
Pd10 Pd6 Pd5 112.97(4) . . ?
Pd11 Pd6 Pd5 61.08(3) . . ?
C46 Pd6 Pd2 104.1(4) . . ?
Ni4 Pd6 Pd2 56.44(4) . . ?
Pd9 Pd6 Pd2 59.76(3) . . ?
Pd7 Pd6 Pd2 118.18(4) . . ?
Pd10 Pd6 Pd2 62.36(3) . . ?
Pd11 Pd6 Pd2 111.51(3) . . ?
Pd5 Pd6 Pd2 104.26(3) . . ?
C46 Pd6 Pd3 74.3(4) . . ?
Ni4 Pd6 Pd3 53.73(4) . . ?
Pd9 Pd6 Pd3 54.07(3) . . ?
Pd7 Pd6 Pd3 159.04(4) . . ?
Pd10 Pd6 Pd3 107.53(4) . . ?
Pd11 Pd6 Pd3 105.10(3) . . ?
Pd5 Pd6 Pd3 55.72(3) . . ?
Pd2 Pd6 Pd3 56.53(3) . . ?
C710 Pd7 C711 165.0(5) . . ?
C710 Pd7 P7 97.2(4) . . ?
C711 Pd7 P7 96.7(3) . . ?
C710 Pd7 Pd11 115.6(3) . . ?
C711 Pd7 Pd11 49.5(4) . . ?
P7 Pd7 Pd11 139.01(11) . . ?
C710 Pd7 Pd10 47.7(3) . . ?
C711 Pd7 Pd10 117.7(3) . . ?
P7 Pd7 Pd10 144.25(11) . . ?
Pd11 Pd7 Pd10 69.73(3) . . ?
C710 Pd7 Pd6 72.5(3) . . ?
C711 Pd7 Pd6 98.2(4) . . ?
P7 Pd7 Pd6 106.91(11) . . ?
Pd11 Pd7 Pd6 64.39(3) . . ?
Pd10 Pd7 Pd6 61.13(3) . . ?
C710 Pd7 Pd8 93.5(4) . . ?
C711 Pd7 Pd8 77.8(4) . . ?
P7 Pd7 Pd8 145.91(11) . . ?
Pd11 Pd7 Pd8 59.52(3) . . ?
Pd10 Pd7 Pd8 58.55(3) . . ?
Pd6 Pd7 Pd8 107.18(4) . . ?
C88 Pd8 P8 98.0(5) . . ?
C88 Pd8 Pd12 87.8(5) . . ?
P8 Pd8 Pd12 168.30(11) . . ?
C88 Pd8 Pd8 45.8(3) . 3 ?
P8 Pd8 Pd8 133.32(11) . 3 ?
Pd12 Pd8 Pd8 57.29(2) . 3 ?
C88 Pd8 Pd8 45.8(3) . 2 ?
P8 Pd8 Pd8 120.73(10) . 2 ?
Pd12 Pd8 Pd8 57.29(2) . 2 ?
Pd8 Pd8 Pd8 60.0 3 2 ?
C88 Pd8 Pd10 149.2(5) . . ?
P8 Pd8 Pd10 111.16(11) . . ?
Pd12 Pd8 Pd10 61.72(3) . . ?
Pd8 Pd8 Pd10 112.03(2) 3 . ?
Pd8 Pd8 Pd10 107.48(3) 2 . ?
C88 Pd8 Pd11 105.8(3) . 2 ?
P8 Pd8 Pd11 109.97(10) . 2 ?
Pd12 Pd8 Pd11 58.49(2) . 2 ?
Pd8 Pd8 Pd11 108.40(3) 3 2 ?
Pd8 Pd8 Pd11 60.97(3) 2 2 ?
Pd10 Pd8 Pd11 55.68(3) . 2 ?
C88 Pd8 Pd11 105.5(3) . . ?
P8 Pd8 Pd11 128.65(9) . . ?
Pd12 Pd8 Pd11 58.37(2) . . ?
Pd8 Pd8 Pd11 60.65(3) 3 . ?
Pd8 Pd8 Pd11 108.15(3) 2 . ?
Pd10 Pd8 Pd11 63.88(3) . . ?
Pd11 Pd8 Pd11 106.51(4) 2 . ?
C88 Pd8 Pd7 144.54(10) . . ?
P8 Pd8 Pd7 83.08(10) . . ?
Pd12 Pd8 Pd7 98.06(3) . . ?
Pd8 Pd8 Pd7 109.81(4) 3 . ?
Pd8 Pd8 Pd7 155.32(2) 2 . ?
Pd10 Pd8 Pd7 53.02(3) . . ?
Pd11 Pd8 Pd7 107.04(4) 2 . ?
Pd11 Pd8 Pd7 52.01(3) . . ?
Pd9 Pd9 Pd9 60.0 3 2 ?
Pd9 Pd9 Pd12 60.52(2) 3 . ?
Pd9 Pd9 Pd12 60.52(2) 2 . ?
Pd9 Pd9 Pd5 117.56(6) 3 . ?
Pd9 Pd9 Pd5 177.38(6) 2 . ?
Pd12 Pd9 Pd5 119.55(4) . . ?
Pd9 Pd9 Pd3 115.85(3) 3 . ?
Pd9 Pd9 Pd3 114.97(3) 2 . ?
Pd12 Pd9 Pd3 175.02(5) . . ?
Pd5 Pd9 Pd3 64.84(4) . . ?
Pd9 Pd9 Pd6 172.26(4) 3 . ?
Pd9 Pd9 Pd6 114.82(6) 2 . ?
Pd12 Pd9 Pd6 112.24(4) . . ?
Pd5 Pd9 Pd6 67.71(3) . . ?
Pd3 Pd9 Pd6 71.19(3) . . ?
Pd9 Pd9 Pd11 111.16(3) 3 . ?
Pd9 Pd9 Pd11 114.37(3) 2 . ?
Pd12 Pd9 Pd11 61.23(3) . . ?
Pd5 Pd9 Pd11 67.07(3) . . ?
Pd3 Pd9 Pd11 123.72(4) . . ?
Pd6 Pd9 Pd11 64.80(3) . . ?
Pd9 Pd9 Pd1 62.649(19) 3 . ?
Pd9 Pd9 Pd1 62.650(19) 2 . ?
Pd12 Pd9 Pd1 113.34(4) . . ?
Pd5 Pd9 Pd1 115.69(4) . . ?
Pd3 Pd9 Pd1 61.75(3) . . ?
Pd6 Pd9 Pd1 121.26(4) . . ?
Pd11 Pd9 Pd1 173.78(4) . . ?
Pd9 Pd9 Pd2 64.87(4) 3 3 ?
Pd9 Pd9 Pd2 114.64(3) 2 3 ?
Pd12 Pd9 Pd2 116.22(4) . 3 ?
Pd5 Pd9 Pd2 62.84(3) . 3 ?
Pd3 Pd9 Pd2 62.93(3) . 3 ?
Pd6 Pd9 Pd2 122.66(4) . 3 ?
Pd11 Pd9 Pd2 116.17(4) . 3 ?
Pd1 Pd9 Pd2 62.60(3) . 3 ?
Pd9 Pd9 Pd10 65.00(4) 3 3 ?
Pd9 Pd9 Pd10 114.71(4) 2 3 ?
Pd12 Pd9 Pd10 63.43(3) . 3 ?
Pd5 Pd9 Pd10 63.92(3) . 3 ?
Pd3 Pd9 Pd10 118.91(4) . 3 ?
Pd6 Pd9 Pd10 115.26(4) . 3 ?
Pd11 Pd9 Pd10 58.27(3) . 3 ?
Pd1 Pd9 Pd10 117.24(4) . 3 ?
Pd2 Pd9 Pd10 65.49(3) 3 3 ?
Pd9 Pd9 Pd2 112.34(3) 3 . ?
Pd9 Pd9 Pd2 62.09(4) 2 . ?
Pd12 Pd9 Pd2 113.89(4) . . ?
Pd5 Pd9 Pd2 119.27(4) . . ?
Pd3 Pd9 Pd2 63.61(3) . . ?
Pd6 Pd9 Pd2 67.10(3) . . ?
Pd11 Pd9 Pd2 122.50(4) . . ?
Pd1 Pd9 Pd2 61.72(3) . . ?
Pd2 Pd9 Pd2 115.40(5) 3 . ?
Pd10 Pd9 Pd2 176.80(4) 3 . ?
Pd9 Pd9 Pd10 112.33(3) 3 . ?
Pd9 Pd9 Pd10 62.12(4) 2 . ?
Pd12 Pd9 Pd10 62.39(3) . . ?
Pd5 Pd9 Pd10 120.40(4) . . ?
Pd3 Pd9 Pd10 118.17(4) . . ?
Pd6 Pd9 Pd10 60.19(3) . . ?
Pd11 Pd9 Pd10 66.07(3) . . ?
Pd1 Pd9 Pd10 114.90(4) . . ?
Pd2 Pd9 Pd10 176.75(4) 3 . ?
Pd10 Pd9 Pd10 115.22(5) 3 . ?
Pd2 Pd9 Pd10 63.71(3) . . ?
C710 Pd10 C511 88.5(5) . 2 ?
C710 Pd10 Pd7 47.4(4) . . ?
C511 Pd10 Pd7 121.3(4) 2 . ?
C710 Pd10 Pd11 129.5(3) . 2 ?
C511 Pd10 Pd11 48.0(3) 2 2 ?
Pd7 Pd10 Pd11 128.40(4) . 2 ?
C710 Pd10 Pd6 72.0(3) . . ?
C511 Pd10 Pd6 150.0(4) 2 . ?
Pd7 Pd10 Pd6 60.60(3) . . ?
Pd11 Pd10 Pd6 158.22(4) 2 . ?
C710 Pd10 Pd9 154.2(4) . 2 ?
C511 Pd10 Pd9 84.6(3) 2 2 ?
Pd7 Pd10 Pd9 152.06(4) . 2 ?
Pd11 Pd10 Pd9 59.73(3) 2 2 ?
Pd6 Pd10 Pd9 102.92(4) . 2 ?
C710 Pd10 Pd12 150.9(4) . . ?
C511 Pd10 Pd12 106.5(3) 2 . ?
Pd7 Pd10 Pd12 104.21(4) . . ?
Pd11 Pd10 Pd12 58.59(2) 2 . ?
Pd6 Pd10 Pd12 101.21(3) . . ?
Pd9 Pd10 Pd12 54.25(3) 2 . ?
C710 Pd10 Pd5 104.5(4) . 2 ?
C511 Pd10 Pd5 43.5(4) 2 2 ?
Pd7 Pd10 Pd5 151.78(4) . 2 ?
Pd11 Pd10 Pd5 64.09(3) 2 2 ?
Pd6 Pd10 Pd5 118.72(4) . 2 ?
Pd9 Pd10 Pd5 54.79(3) 2 2 ?
Pd12 Pd10 Pd5 103.45(3) . 2 ?
C710 Pd10 Pd9 128.0(3) . . ?
C511 Pd10 Pd9 137.4(4) 2 . ?
Pd7 Pd10 Pd9 100.98(4) . . ?
Pd11 Pd10 Pd9 102.52(3) 2 . ?
Pd6 Pd10 Pd9 55.94(3) . . ?
Pd9 Pd10 Pd9 52.87(4) 2 . ?
Pd12 Pd10 Pd9 53.52(3) . . ?
Pd5 Pd10 Pd9 99.84(4) 2 . ?
C710 Pd10 Pd8 101.4(4) . . ?
C511 Pd10 Pd8 91.2(4) 2 . ?
Pd7 Pd10 Pd8 68.43(3) . . ?
Pd11 Pd10 Pd8 62.53(3) 2 . ?
Pd6 Pd10 Pd8 114.39(4) . . ?
Pd9 Pd10 Pd8 103.58(3) 2 . ?
Pd12 Pd10 Pd8 54.62(4) . . ?
Pd5 Pd10 Pd8 125.71(4) 2 . ?
Pd9 Pd10 Pd8 100.38(3) . . ?
C710 Pd10 Pd2 99.8(4) . . ?
C511 Pd10 Pd2 99.4(4) 2 . ?
Pd7 Pd10 Pd2 121.28(4) . . ?
Pd11 Pd10 Pd2 110.15(4) 2 . ?
Pd6 Pd10 Pd2 63.29(3) . . ?
Pd9 Pd10 Pd2 57.14(3) 2 . ?
Pd12 Pd10 Pd2 102.04(4) . . ?
Pd5 Pd10 Pd2 57.11(3) 2 . ?
Pd9 Pd10 Pd2 57.99(3) . . ?
Pd8 Pd10 Pd2 156.49(4) . . ?
C710 Pd10 Pd11 100.5(4) . . ?
C511 Pd10 Pd11 149.5(4) 2 . ?
Pd7 Pd10 Pd11 54.57(3) . . ?
Pd11 Pd10 Pd11 107.60(4) 2 . ?
Pd6 Pd10 Pd11 59.09(3) . . ?
Pd9 Pd10 Pd11 97.99(3) 2 . ?
Pd12 Pd10 Pd11 54.54(2) . . ?
Pd5 Pd10 Pd11 152.56(4) 2 . ?
Pd9 Pd10 Pd11 54.89(3) . . ?
Pd8 Pd10 Pd11 58.52(3) . . ?
Pd2 Pd10 Pd11 107.58(3) . . ?
C711 Pd11 C511 97.3(5) . . ?
C711 Pd11 Pd7 48.2(4) . . ?
C511 Pd11 Pd7 130.8(4) . . ?
C711 Pd11 Pd10 144.4(4) . 3 ?
C511 Pd11 Pd10 55.5(4) . 3 ?
Pd7 Pd11 Pd10 167.24(4) . 3 ?
C711 Pd11 Pd12 138.6(4) . . ?
C511 Pd11 Pd12 118.6(4) . . ?
Pd7 Pd11 Pd12 108.72(4) . . ?
Pd10 Pd11 Pd12 63.13(3) 3 . ?
C711 Pd11 Pd9 149.3(4) . . ?
C511 Pd11 Pd9 90.7(4) . . ?
Pd7 Pd11 Pd9 105.48(4) . . ?
Pd10 Pd11 Pd9 62.00(3) 3 . ?
Pd12 Pd11 Pd9 56.24(4) . . ?
C711 Pd11 Pd6 93.4(4) . . ?
C511 Pd11 Pd6 97.0(4) . . ?
Pd7 Pd11 Pd6 59.53(3) . . ?
Pd10 Pd11 Pd6 110.97(4) 3 . ?
Pd12 Pd11 Pd6 101.40(4) . . ?
Pd9 Pd11 Pd6 56.10(3) . . ?
C711 Pd11 Pd8 104.0(4) . 3 ?
C511 Pd11 Pd8 95.5(4) . 3 ?
Pd7 Pd11 Pd8 123.10(4) . 3 ?
Pd10 Pd11 Pd8 61.79(3) 3 3 ?
Pd12 Pd11 Pd8 55.59(3) . 3 ?
Pd9 Pd11 Pd8 104.64(3) . 3 ?
Pd6 Pd11 Pd8 156.98(4) . 3 ?
C711 Pd11 Pd8 83.1(4) . . ?
C511 Pd11 Pd8 152.7(4) . . ?
Pd7 Pd11 Pd8 68.47(3) . . ?
Pd10 Pd11 Pd8 110.40(4) 3 . ?
Pd12 Pd11 Pd8 55.48(3) . . ?
Pd9 Pd11 Pd8 102.89(3) . . ?
Pd6 Pd11 Pd8 110.17(4) . . ?
Pd8 Pd11 Pd8 58.38(4) 3 . ?
C711 Pd11 Pd5 116.6(4) . . ?
C511 Pd11 Pd5 42.1(4) . . ?
Pd7 Pd11 Pd5 115.11(4) . . ?
Pd10 Pd11 Pd5 60.76(3) 3 . ?
Pd12 Pd11 Pd5 104.24(4) . . ?
Pd9 Pd11 Pd5 54.36(3) . . ?
Pd6 Pd11 Pd5 60.16(3) . . ?
Pd8 Pd11 Pd5 121.72(4) 3 . ?
Pd8 Pd11 Pd5 157.24(4) . . ?
C711 Pd11 Pd10 102.7(4) . . ?
C511 Pd11 Pd10 146.5(4) . . ?
Pd7 Pd11 Pd10 55.70(3) . . ?
Pd10 Pd11 Pd10 112.42(4) 3 . ?
Pd12 Pd11 Pd10 58.36(2) . . ?
Pd9 Pd11 Pd10 59.04(3) . . ?
Pd6 Pd11 Pd10 55.52(3) . . ?
Pd8 Pd11 Pd10 105.19(3) 3 . ?
Pd8 Pd11 Pd10 57.61(3) . . ?
Pd5 Pd11 Pd10 104.48(4) . . ?
Pd9 Pd12 Pd9 58.95(4) 3 2 ?
Pd9 Pd12 Pd9 58.95(4) 3 . ?
Pd9 Pd12 Pd9 58.95(4) 2 . ?
Pd9 Pd12 Pd8 175.67(5) 3 . ?
Pd9 Pd12 Pd8 118.75(3) 2 . ?
Pd9 Pd12 Pd8 116.80(3) . . ?
Pd9 Pd12 Pd8 116.80(3) 3 3 ?
Pd9 Pd12 Pd8 175.67(5) 2 3 ?
Pd9 Pd12 Pd8 118.75(3) . 3 ?
Pd8 Pd12 Pd8 65.43(5) . 3 ?
Pd9 Pd12 Pd8 118.75(3) 3 2 ?
Pd9 Pd12 Pd8 116.79(3) 2 2 ?
Pd9 Pd12 Pd8 175.67(5) . 2 ?
Pd8 Pd12 Pd8 65.43(5) . 2 ?
Pd8 Pd12 Pd8 65.43(5) 3 2 ?
Pd9 Pd12 Pd11 62.53(3) 3 3 ?
Pd9 Pd12 Pd11 110.95(4) 2 3 ?
Pd9 Pd12 Pd11 114.14(4) . 3 ?
Pd8 Pd12 Pd11 121.52(6) . 3 ?
Pd8 Pd12 Pd11 66.15(3) 3 3 ?
Pd8 Pd12 Pd11 65.92(3) 2 3 ?
Pd9 Pd12 Pd11 110.95(4) 3 . ?
Pd9 Pd12 Pd11 114.14(4) 2 . ?
Pd9 Pd12 Pd11 62.53(3) . . ?
Pd8 Pd12 Pd11 66.15(3) . . ?
Pd8 Pd12 Pd11 65.92(3) 3 . ?
Pd8 Pd12 Pd11 121.51(6) 2 . ?
Pd11 Pd12 Pd11 118.497(15) 3 . ?
Pd9 Pd12 Pd11 114.13(4) 3 2 ?
Pd9 Pd12 Pd11 62.52(3) 2 2 ?
Pd9 Pd12 Pd11 110.95(4) . 2 ?
Pd8 Pd12 Pd11 65.92(3) . 2 ?
Pd8 Pd12 Pd11 121.51(6) 3 2 ?
Pd8 Pd12 Pd11 66.15(3) 2 2 ?
Pd11 Pd12 Pd11 118.495(15) 3 2 ?
Pd11 Pd12 Pd11 118.494(15) . 2 ?
Pd9 Pd12 Pd10 64.09(3) 3 3 ?
Pd9 Pd12 Pd10 112.46(5) 2 3 ?
Pd9 Pd12 Pd10 62.31(3) . 3 ?
Pd8 Pd12 Pd10 115.31(4) . 3 ?
Pd8 Pd12 Pd10 63.66(3) 3 3 ?
Pd8 Pd12 Pd10 120.65(4) 2 3 ?
Pd11 Pd12 Pd10 67.10(2) 3 3 ?
Pd11 Pd12 Pd10 58.28(2) . 3 ?
Pd11 Pd12 Pd10 173.17(5) 2 3 ?
Pd9 Pd12 Pd10 112.46(5) 3 . ?
Pd9 Pd12 Pd10 62.31(3) 2 . ?
Pd9 Pd12 Pd10 64.09(3) . . ?
Pd8 Pd12 Pd10 63.65(3) . . ?
Pd8 Pd12 Pd10 120.64(4) 3 . ?
Pd8 Pd12 Pd10 115.30(4) 2 . ?
Pd11 Pd12 Pd10 173.17(5) 3 . ?
Pd11 Pd12 Pd10 67.10(2) . . ?
Pd11 Pd12 Pd10 58.28(2) 2 . ?
Pd10 Pd12 Pd10 115.69(2) 3 . ?
Pd9 Pd12 Pd10 62.31(3) 3 2 ?
Pd9 Pd12 Pd10 64.09(3) 2 2 ?
Pd9 Pd12 Pd10 112.46(5) . 2 ?
Pd8 Pd12 Pd10 120.64(4) . 2 ?
Pd8 Pd12 Pd10 115.31(4) 3 2 ?
Pd8 Pd12 Pd10 63.65(3) 2 2 ?
Pd11 Pd12 Pd10 58.28(2) 3 2 ?
Pd11 Pd12 Pd10 173.17(5) . 2 ?
Pd11 Pd12 Pd10 67.10(2) 2 2 ?
Pd10 Pd12 Pd10 115.69(2) 3 2 ?
Pd10 Pd12 Pd10 115.69(2) . 2 ?
C1A P1 C1A 101.9(6) 3 2 ?
C1A P1 C1A 101.9(6) 3 . ?
C1A P1 C1A 101.9(6) 2 . ?
C1A P1 Pd1 116.2(5) 3 . ?
C1A P1 Pd1 116.2(5) 2 . ?
C1A P1 Pd1 116.2(5) . . ?
C4B P4 C4A 104.0(4) . . ?
C4B P4 C4C 104.0(4) . . ?
C4A P4 C4C 103.3(4) . . ?
C4B P4 Ni4 112.2(5) . . ?
C4A P4 Ni4 116.8(5) . . ?
C4C P4 Ni4 115.1(6) . . ?
C5C P5 C5A 102.8(8) . . ?
C5C P5 C5B 103.6(10) . . ?
C5A P5 C5B 100.5(9) . . ?
C5C P5 Pd5 112.4(5) . . ?
C5A P5 Pd5 115.0(5) . . ?
C5B P5 Pd5 120.3(7) . . ?
C7A' P7 C7C' 103.3(6) . . ?
C7A' P7 C7C 123(2) . . ?
C7C' P7 C7C 54.5(13) . . ?
C7A' P7 C7B 51.1(14) . . ?
C7C' P7 C7B 133.4(17) . . ?
C7C P7 C7B 103.0(5) . . ?
C7A' P7 C7B' 103.1(6) . . ?
C7C' P7 C7B' 103.0(5) . . ?
C7C P7 C7B' 50.3(13) . . ?
C7B P7 C7B' 58.6(14) . . ?
C7A' P7 C7A 53.5(14) . . ?
C7C' P7 C7A 55.3(14) . . ?
C7C P7 C7A 103.0(5) . . ?
C7B P7 C7A 102.6(5) . . ?
C7B' P7 C7A 131.6(14) . . ?
C7A' P7 Pd7 118.3(15) . . ?
C7C' P7 Pd7 108.0(13) . . ?
C7C P7 Pd7 118.6(11) . . ?
C7B P7 Pd7 118.4(10) . . ?
C7B' P7 Pd7 119.0(12) . . ?
C7A P7 Pd7 109.2(7) . . ?
C8C P8 C8A 101.8(8) . . ?
C8C P8 C8B 103.4(9) . . ?
C8A P8 C8B 98.7(8) . . ?
C8C P8 Pd8 114.1(6) . . ?
C8A P8 Pd8 114.9(5) . . ?
C8B P8 Pd8 121.1(5) . . ?
O24 C24 Ni4 141.2(9) . . ?
O24 C24 Pd2 132.3(9) . . ?
Ni4 C24 Pd2 86.5(5) . . ?
O34 C34 Ni4 145.0(12) . . ?
O34 C34 Pd3 132.2(11) . . ?
Ni4 C34 Pd3 82.3(5) . . ?
O35 C35 Pd3 133.1(10) . . ?
O35 C35 Pd2 127.1(11) . 3 ?
Pd3 C35 Pd2 89.7(5) . 3 ?
O35 C35 Pd5 131.1(13) . . ?
Pd3 C35 Pd5 79.1(6) . . ?
Pd2 C35 Pd5 77.6(5) 3 . ?
O46 C46 Ni4 142.6(10) . . ?
O46 C46 Pd6 133.5(11) . . ?
Ni4 C46 Pd6 83.9(5) . . ?
O511 C511 Pd5 137.2(12) . . ?
O511 C511 Pd11 123.4(11) . . ?
Pd5 C511 Pd11 93.9(5) . . ?
O511 C511 Pd10 121.7(11) . 3 ?
Pd5 C511 Pd10 84.0(5) . 3 ?
Pd11 C511 Pd10 76.5(4) . 3 ?
O710 C710 Pd7 141.0(11) . . ?
O710 C710 Pd10 134.0(11) . . ?
Pd7 C710 Pd10 84.9(5) . . ?
O711 C711 Pd7 144.2(11) . . ?
O711 C711 Pd11 133.6(11) . . ?
Pd7 C711 Pd11 82.2(5) . . ?
O88 C88 Pd8 126.4(5) . 3 ?
O88 C88 Pd8 126.4(5) . 2 ?
Pd8 C88 Pd8 88.3(7) 3 2 ?
O88 C88 Pd8 126.4(5) . . ?
Pd8 C88 Pd8 88.3(7) 3 . ?
Pd8 C88 Pd8 88.3(7) 2 . ?
C2S O1S C2S 101.3(5) 2_665 3_565 ?
C2S O1S C2S 101.3(5) 2_665 . ?
C2S O1S C2S 101.3(5) 3_565 . ?
O1S C2S C3S 99.5(5) . . ?
C2S C3S C3S 93(2) . 2_665 ?
C2S C3S C3S 108.6(5) . 3_565 ?
C3S C3S C3S 60.000(11) 2_665 3_565 ?
C2S' O1S' C2S' 101.4(6) 2_665 3_565 ?
C2S' O1S' C2S' 101.4(5) 2_665 . ?
C2S' O1S' C2S' 101.4(5) 3_565 . ?
O1S' C2S' C3S' 99.6(5) . . ?
C3S' C3S' C3S' 60.000(7) 3_565 2_665 ?
C3S' C3S' C2S' 108.5(6) 3_565 . ?
C3S' C3S' C2S' 93(2) 2_665 . ?

loop_
_geom_bond_atom_site_label_1
_geom_bond_atom_site_label_2
_geom_bond_distance
_geom_bond_site_symmetry_2
_geom_bond_publ_flag
Pd1 P1 2.193(5) . ?
Pd1 Pd9 2.7603(15) . ?
Pd1 Pd9 2.7604(14) 3 ?
Pd1 Pd9 2.7605(14) 2 ?
Pd1 Pd3 2.7725(9) 3 ?
Pd1 Pd3 2.7726(9) . ?
Pd1 Pd3 2.7726(9) 2 ?
Pd1 Pd2 2.8914(9) 3 ?
Pd1 Pd2 2.8915(9) . ?
Pd1 Pd2 2.8915(9) 2 ?
Pd2 C24 2.042(12) . ?
Pd2 C35 2.068(12) 2 ?
Pd2 Ni4 2.7027(16) . ?
Pd2 Pd9 2.8052(12) 2 ?
Pd2 Pd5 2.8327(11) 2 ?
Pd2 Pd3 2.8450(12) 2 ?
Pd2 Pd9 2.8738(12) . ?
Pd2 Pd3 2.9120(12) . ?
Pd2 Pd10 3.0385(11) . ?
Pd2 Pd6 3.0642(13) . ?
Pd3 C35 1.965(13) . ?
Pd3 C34 2.071(14) . ?
Pd3 Ni4 2.5989(17) . ?
Pd3 Pd9 2.6387(13) . ?
Pd3 Pd5 2.8195(14) . ?
Pd3 Pd2 2.8449(12) 3 ?
Pd3 Pd6 3.0847(13) . ?
Ni4 C34 1.870(15) . ?
Ni4 C24 1.899(12) . ?
Ni4 C46 1.926(13) . ?
Ni4 P4 2.166(4) . ?
Ni4 Pd6 2.5793(17) . ?
Pd5 C511 1.995(15) . ?
Pd5 P5 2.315(3) . ?
Pd5 C35 2.428(18) . ?
Pd5 Pd9 2.6205(12) . ?
Pd5 Pd2 2.8326(11) 3 ?
Pd5 Pd10 2.8806(12) 3 ?
Pd5 Pd6 2.9427(12) . ?
Pd5 Pd11 2.9694(12) . ?
Pd6 C46 1.933(12) . ?
Pd6 Pd9 2.6612(12) . ?
Pd6 Pd7 2.7727(13) . ?
Pd6 Pd10 2.7872(11) . ?
Pd6 Pd11 2.9009(12) . ?
Pd7 C710 1.999(13) . ?
Pd7 C711 2.010(14) . ?
Pd7 P7 2.297(4) . ?
Pd7 Pd11 2.6699(12) . ?
Pd7 Pd10 2.7069(12) . ?
Pd7 Pd8 3.1513(13) . ?
Pd8 C88 2.040(13) . ?
Pd8 P8 2.300(3) . ?
Pd8 Pd12 2.6302(14) . ?
Pd8 Pd8 2.8431(15) 3 ?
Pd8 Pd8 2.8431(15) 2 ?
Pd8 Pd10 2.8907(12) . ?
Pd8 Pd11 2.9105(12) 2 ?
Pd8 Pd11 2.9195(12) . ?
Pd9 Pd9 2.5366(14) 3 ?
Pd9 Pd9 2.5367(14) 2 ?
Pd9 Pd12 2.5778(14) . ?
Pd9 Pd11 2.7511(12) . ?
Pd9 Pd2 2.8050(12) 3 ?
Pd9 Pd10 2.8125(12) 3 ?
Pd9 Pd10 2.8836(12) . ?
Pd10 C710 2.010(12) . ?
Pd10 C511 2.297(14) 2 ?
Pd10 Pd11 2.7090(11) 2 ?
Pd10 Pd9 2.8125(12) 2 ?
Pd10 Pd12 2.8408(8) . ?
Pd10 Pd5 2.8808(12) 2 ?
Pd10 Pd11 3.0738(12) . ?
Pd11 C711 2.049(12) . ?
Pd11 C511 2.070(13) . ?
Pd11 Pd10 2.7091(11) 3 ?
Pd11 Pd12 2.7179(8) . ?
Pd11 Pd8 2.9105(12) 3 ?
Pd12 Pd9 2.5776(14) 3 ?
Pd12 Pd9 2.5777(14) 2 ?
Pd12 Pd8 2.6302(14) 3 ?
Pd12 Pd8 2.6303(14) 2 ?
Pd12 Pd11 2.7178(8) 3 ?
Pd12 Pd11 2.7179(8) 2 ?
Pd12 Pd10 2.8408(8) 3 ?
Pd12 Pd10 2.8409(8) 2 ?
P1 C1A 1.815(7) 3 ?
P1 C1A 1.815(7) 2 ?
P1 C1A 1.815(7) . ?
P4 C4B 1.802(7) . ?
P4 C4A 1.810(7) . ?
P4 C4C 1.810(7) . ?
P5 C5C 1.809(7) . ?
P5 C5A 1.809(7) . ?
P5 C5B 1.814(7) . ?
P7 C7A' 1.810(7) . ?
P7 C7C' 1.811(7) . ?
P7 C7C 1.813(7) . ?
P7 C7B 1.815(7) . ?
P7 C7B' 1.815(7) . ?
P7 C7A 1.817(7) . ?
P8 C8C 1.812(7) . ?
P8 C8A 1.813(7) . ?
P8 C8B 1.817(7) . ?
C24 O24 1.168(14) . ?
C34 O34 1.148(16) . ?
C35 O35 1.179(16) . ?
C35 Pd2 2.068(12) 3 ?
C46 O46 1.166(15) . ?
C511 O511 1.186(16) . ?
C511 Pd10 2.297(14) 3 ?
C710 O710 1.173(15) . ?
C711 O711 1.152(16) . ?
C88 O88 1.25(3) . ?
C88 Pd8 2.040(13) 3 ?
C88 Pd8 2.040(13) 2 ?
O1S C2S 1.421(4) 2_665 ?
O1S C2S 1.421(4) 3_565 ?
O1S C2S 1.421(4) . ?
C2S C3S 1.520(4) . ?
C3S C3S 1.521(6) 2_665 ?
C3S C3S 1.521(6) 3_565 ?
O1S' C2S' 1.421(4) 2_665 ?
O1S' C2S' 1.421(4) 3_565 ?
O1S' C2S' 1.421(4) . ?
C2S' C3S' 1.520(4) . ?
C3S' C3S' 1.520(6) 3_565 ?
C3S' C3S' 1.520(6) 2_665 ?
